data_4115186
loop_
_publ_author_name
'Yoshiaki Nishibayashi'
'Masato Yoshikawa'
'Youichi Inada'
'Masanobu Hidai'
'Sakae Uemura'

_publ_section_title
;
 Ruthenium-Catalyzed Propargylation of Aromatic Compounds with Propargylic
 Alcohols
;
_journal_name_full 'Journal of the American Chemical Society'
_journal_page_first 11846
_journal_page_last 11847
_journal_paper_doi 10.1021/ja027023t
_journal_volume 124
_journal_year 2002
_chemical_formula_moiety 'C18 H18 O3 '
_chemical_formula_sum 'C18 H18 O3'
_chemical_formula_weight 282.34
_space_group_IT_number 2
_symmetry_cell_setting triclinic
_symmetry_Int_Tables_number 2
_symmetry_space_group_name_Hall '-P 1'
_symmetry_space_group_name_H-M 'P -1'
_cell_angle_alpha 87.52(1)
_cell_angle_beta 92.459(9)
_cell_angle_gamma 98.35(2)
_cell_formula_units_Z 4
_cell_length_a 8.573(3)
_cell_length_b 8.613(3)
_cell_length_c 21.722(7)
_cell_measurement_reflns_used 7110
_cell_measurement_temperature 296.1
_cell_measurement_theta_max 27.5
_cell_measurement_theta_min 2.6
_cell_volume 1584.4(9)
_computing_cell_refinement PROCESS-AUTO
_computing_data_collection PROCESS-AUTO
_computing_data_reduction CrystalStructure
_computing_publication_material 'CrystalStructure Ver. 2.00'
_computing_structure_refinement CRYSTALS
_computing_structure_solution SIR97
_diffrn_detector_area_resol_mean 10.00
_diffrn_measured_fraction_theta_full 1.0000
_diffrn_measured_fraction_theta_max 0.6795
_diffrn_measurement_device_type 'Rigaku RAXIS-RAPID'
_diffrn_measurement_method \w
_diffrn_radiation_type 'Mo K\a'
_diffrn_radiation_wavelength 0.7107
_diffrn_reflns_av_R_equivalents 0.070
_diffrn_reflns_limit_h_max 11
_diffrn_reflns_limit_h_min -11
_diffrn_reflns_limit_k_max 11
_diffrn_reflns_limit_k_min -11
_diffrn_reflns_limit_l_max 28
_diffrn_reflns_limit_l_min -23
_diffrn_reflns_number 6690
_diffrn_reflns_theta_full 225.00
_diffrn_reflns_theta_max 27.48
_exptl_absorpt_coefficient_mu 0.080
_exptl_absorpt_correction_T_max 0.961
_exptl_absorpt_correction_T_min 0.043
_exptl_absorpt_correction_type multi-scan
_exptl_absorpt_process_details
;
    Higashi, T. (1995). Program for Absorption Correction.
    Rigaku Corporation, Tokyo, Japan.
;
_exptl_crystal_colour colorless
_exptl_crystal_density_diffrn 1.184
_exptl_crystal_description block
_exptl_crystal_size_max 1.20
_exptl_crystal_size_mid 0.60
_exptl_crystal_size_min 0.50
_refine_diff_density_max 0.23
_refine_diff_density_min -0.36
_refine_ls_extinction_method none
_refine_ls_goodness_of_fit_ref 5.424
_refine_ls_hydrogen_treatment refall
_refine_ls_number_parameters 414
_refine_ls_number_reflns 2771
_refine_ls_R_factor_gt 0.1080
_refine_ls_shift/su_max 0.0200
_refine_ls_structure_factor_coef F
_refine_ls_weighting_details 'w = 1.0'
_refine_ls_weighting_scheme unit
_refine_ls_wR_factor_ref 0.0850
_reflns_number_gt 2771
_reflns_number_total 4941
_reflns_threshold_expression F^2^>2.0\s(F^2^)
_cod_data_source_file ja027023t_s2.cif
_cod_data_source_block '_yoshikawa________________'
_cod_original_cell_volume 1584.4(8)
_cod_original_sg_symbol_H-M 'P -1 '
_cod_original_formula_sum 'C18 H18 O3 '
_cod_database_code 4115186

loop_
_symmetry_equiv_pos_as_xyz
x,y,z
-x,-y,-z

loop_
_atom_site_label
_atom_site_type_symbol
_atom_site_fract_x
_atom_site_fract_y
_atom_site_fract_z
_atom_site_U_iso_or_equiv
_atom_site_adp_type
_atom_site_occupancy
_atom_site_symmetry_multiplicity
_atom_site_calc_flag
O1 O 0.6754(6) -0.1361(6) 0.0361(2) 0.081(2) Uani 1.00 1 d
O2 O 0.6644(7) -0.1446(7) 0.2507(2) 0.087(2) Uani 1.00 1 d
O3 O 0.2571(6) -0.4725(7) 0.1292(3) 0.090(2) Uani 1.00 1 d
O4 O 0.3649(6) 0.1756(6) 0.4641(2) 0.080(2) Uani 1.00 1 d
O5 O 0.0269(7) -0.2431(6) 0.3692(3) 0.087(2) Uani 1.00 1 d
O6 O 0.3518(7) 0.1620(7) 0.2496(2) 0.085(2) Uani 1.00 1 d
C1 C 0.4621(8) 0.3224(8) 0.3535(3) 0.061(2) Uani 1.00 1 d
C2 C 0.3901(9) 0.4515(9) 0.3800(4) 0.072(2) Uani 1.00 1 d
C3 C 0.335(1) 0.556(1) 0.3994(5) 0.092(3) Uani 1.00 1 d
C4 C 0.6302(8) 0.3125(8) 0.3794(3) 0.061(2) Uani 1.00 1 d
C5 C 0.6902(9) 0.3807(9) 0.4316(4) 0.073(3) Uani 1.00 1 d
C6 C 0.843(1) 0.370(1) 0.4527(5) 0.092(3) Uani 1.00 1 d
C7 C 0.937(1) 0.287(1) 0.4205(5) 0.090(3) Uani 1.00 1 d
C8 C 0.877(1) 0.216(1) 0.3678(5) 0.097(4) Uani 1.00 1 d
C9 C 0.724(1) 0.225(1) 0.3481(4) 0.084(3) Uani 1.00 1 d
C10 C 0.3520(8) 0.1662(8) 0.3566(3) 0.060(2) Uani 1.00 1 d
C11 C 0.2999(8) 0.0949(8) 0.4139(3) 0.061(2) Uani 1.00 1 d
C12 C 0.1952(8) -0.0401(8) 0.4167(4) 0.063(2) Uani 1.00 1 d
C13 C 0.1361(8) -0.1105(8) 0.3631(4) 0.067(2) Uani 1.00 1 d
C14 C 0.1855(8) -0.0487(9) 0.3049(4) 0.070(2) Uani 1.00 1 d
C15 C 0.2948(8) 0.0905(9) 0.3040(3) 0.060(2) Uani 1.00 1 d
C16 C 0.319(1) 0.110(1) 0.5234(4) 0.105(4) Uani 1.00 1 d
C17 C -0.022(1) -0.336(1) 0.3184(5) 0.108(4) Uani 1.00 1 d
C18 C 0.293(1) 0.097(1) 0.1928(4) 0.095(3) Uani 1.00 1 d
C19 C 0.8251(8) -0.0390(8) 0.1475(3) 0.057(2) Uani 1.00 1 d
C20 C 0.9498(9) -0.1096(9) 0.1202(3) 0.069(2) Uani 1.00 1 d
C21 C 1.055(1) -0.168(1) 0.1009(5) 0.095(3) Uani 1.00 1 d
C22 C 0.8108(8) 0.1284(8) 0.1216(3) 0.062(2) Uani 1.00 1 d
C23 C 0.728(1) 0.223(1) 0.1530(4) 0.084(3) Uani 1.00 1 d
C24 C 0.717(1) 0.377(1) 0.1328(5) 0.094(3) Uani 1.00 1 d
C25 C 0.787(1) 0.434(1) 0.0795(5) 0.099(4) Uani 1.00 1 d
C26 C 0.866(1) 0.342(1) 0.0477(4) 0.091(3) Uani 1.00 1 d
C27 C 0.8786(9) 0.1938(9) 0.0677(4) 0.072(2) Uiso 1.00 1 d
C28 C 0.6670(8) -0.1488(8) 0.1427(3) 0.061(2) Uani 1.00 1 d
C29 C 0.5896(9) -0.2062(8) 0.1968(3) 0.065(2) Uani 1.00 1 d
C30 C 0.4501(9) -0.3144(8) 0.1947(4) 0.070(2) Uani 1.00 1 d
C31 C 0.3893(9) -0.3642(9) 0.1383(4) 0.071(2) Uani 1.00 1 d
C32 C 0.4591(9) -0.3077(9) 0.0831(4) 0.072(2) Uani 1.00 1 d
C33 C 0.5965(9) -0.1993(8) 0.0867(3) 0.064(2) Uani 1.00 1 d
C34 C 0.602(1) -0.203(1) 0.3074(4) 0.092(3) Uiso 1.00 1 d
C35 C 0.163(1) -0.519(1) 0.1806(5) 0.109(4) Uani 1.00 1 d
C36 C 0.612(1) -0.182(1) -0.0240(4) 0.113(4) Uani 1.00 1 d
H1 H 0.475(6) 0.340(6) 0.309(3) 0.04(1) Uiso 1.00 1 c
H2 H 0.290(1) 0.640(1) 0.4152(5) 0.113(4) Uiso 1.00 1 c
H3 H 0.6255(9) 0.4377(9) 0.4537(4) 0.087(3) Uiso 1.00 1 c
H4 H 0.882(1) 0.419(1) 0.4899(5) 0.108(3) Uiso 1.00 1 c
H5 H 1.043(1) 0.282(1) 0.4345(5) 0.107(3) Uiso 1.00 1 c
H6 H 0.939(1) 0.156(1) 0.3459(5) 0.119(4) Uiso 1.00 1 c
H7 H 0.682(1) 0.174(1) 0.3121(4) 0.101(3) Uiso 1.00 1 c
H8 H 0.1618(8) -0.0853(8) 0.4554(4) 0.076(2) Uiso 1.00 1 c
H9 H 0.1477(8) -0.0974(9) 0.2677(4) 0.085(3) Uiso 1.00 1 c
H10 H 0.373(1) 0.174(1) 0.5543(4) 0.124(4) Uiso 1.00 1 c
H11 H 0.208(1) 0.111(1) 0.5250(4) 0.124(4) Uiso 1.00 1 c
H12 H 0.340(1) 0.005(1) 0.5302(4) 0.124(4) Uiso 1.00 1 c
H13 H 0.182(1) 0.100(1) 0.1890(4) 0.113(3) Uiso 1.00 1 c
H14 H 0.343(1) 0.157(1) 0.1599(4) 0.113(3) Uiso 1.00 1 c
H15 H 0.312(1) -0.009(1) 0.1913(4) 0.113(3) Uiso 1.00 1 c
H16 H 0.849(6) -0.021(6) 0.195(3) 0.05(2) Uiso 1.00 1 c
H17 H 1.150(9) -0.203(8) 0.081(3) 0.09(2) Uiso 1.00 1 c
H18 H 0.678(1) 0.182(1) 0.1898(4) 0.101(3) Uiso 1.00 1 c
H19 H 0.658(1) 0.440(1) 0.1551(5) 0.116(4) Uiso 1.00 1 c
H20 H 0.779(1) 0.539(1) 0.0654(5) 0.118(4) Uiso 1.00 1 c
H21 H 0.915(1) 0.383(1) 0.0108(4) 0.107(3) Uiso 1.00 1 c
H22 H 0.9357(9) 0.1311(9) 0.0437(4) 0.001(1) Uiso 1.00 1 c
H23 H 0.4005(9) -0.3529(8) 0.2317(4) 0.084(3) Uiso 1.00 1 c
H24 H 0.4131(9) -0.3405(9) 0.0443(4) 0.085(3) Uiso 1.00 1 c
H25 H 0.495(1) -0.186(1) 0.3083(4) 0.001(1) Uiso 1.00 1 c
H26 H 0.607(1) -0.313(1) 0.3104(4) 0.000(1) Uiso 1.00 1 c
H27 H 0.660(1) -0.154(1) 0.3410(4) 0.001(1) Uiso 1.00 1 c
H28 H 0.124(1) -0.431(1) 0.1956(5) 0.129(4) Uiso 1.00 1 c
H29 H 0.077(1) -0.595(1) 0.1682(5) 0.129(4) Uiso 1.00 1 c
H30 H 0.224(1) -0.564(1) 0.2122(5) 0.129(4) Uiso 1.00 1 c
H31 H 0.508(1) -0.155(1) -0.0305(4) 0.133(4) Uiso 1.00 1 c
H32 H 0.679(1) -0.128(1) -0.0543(4) 0.133(4) Uiso 1.00 1 c
H33 H 0.609(1) -0.292(1) -0.0270(4) 0.133(4) Uiso 1.00 1 c
H34 H -0.096(1) -0.423(1) 0.3307(5) 0.125(4) Uiso 1.00 1 c
H35 H -0.069(1) -0.274(1) 0.2875(5) 0.126(4) Uiso 1.00 1 c
H36 H 0.067(1) -0.372(1) 0.3025(5) 0.126(4) Uiso 1.00 1 c

loop_
_atom_site_aniso_label
_atom_site_aniso_U_11
_atom_site_aniso_U_22
_atom_site_aniso_U_33
_atom_site_aniso_U_12
_atom_site_aniso_U_13
_atom_site_aniso_U_23
O1 0.080(4) 0.101(4) 0.057(3) -0.005(3) 0.003(3) -0.006(3)
O2 0.094(4) 0.105(4) 0.056(3) -0.007(3) 0.012(3) 0.006(3)
O3 0.062(3) 0.092(4) 0.108(5) -0.011(3) 0.006(3) 0.001(3)
O4 0.086(4) 0.094(4) 0.055(3) -0.005(3) 0.011(3) 0.009(3)
O5 0.072(4) 0.073(3) 0.114(5) -0.002(3) 0.007(3) -0.001(3)
O6 0.088(4) 0.103(4) 0.059(3) -0.007(3) 0.009(3) -0.008(3)
C1 0.061(4) 0.071(4) 0.048(4) -0.003(4) 0.006(3) 0.000(3)
C2 0.067(5) 0.073(5) 0.078(5) 0.018(4) 0.009(4) 0.014(4)
C3 0.080(6) 0.086(6) 0.117(7) 0.035(5) 0.014(5) 0.012(5)
C4 0.055(4) 0.067(4) 0.061(4) 0.006(3) 0.011(4) 0.005(4)
C5 0.053(4) 0.090(6) 0.075(5) 0.004(4) 0.003(4) -0.007(4)
C6 0.065(5) 0.106(7) 0.099(7) -0.011(5) -0.002(5) -0.000(5)
C7 0.054(5) 0.105(7) 0.108(7) 0.011(5) 0.005(5) 0.020(6)
C8 0.064(6) 0.108(7) 0.126(9) 0.033(5) 0.022(6) 0.013(6)
C9 0.078(6) 0.087(6) 0.088(6) 0.008(5) 0.018(5) -0.001(5)
C10 0.055(4) 0.066(4) 0.060(4) 0.009(3) 0.004(3) 0.002(3)
C11 0.056(4) 0.069(4) 0.058(4) 0.016(4) 0.001(4) 0.007(4)
C12 0.053(4) 0.070(4) 0.067(5) 0.012(4) 0.001(4) 0.008(4)
C13 0.050(4) 0.058(4) 0.093(6) 0.013(3) 0.009(4) 0.009(4)
C14 0.058(4) 0.077(5) 0.077(5) 0.011(4) -0.001(4) -0.016(4)
C15 0.049(4) 0.075(5) 0.054(4) 0.001(3) 0.006(3) -0.001(4)
C16 0.118(8) 0.130(8) 0.061(5) -0.005(6) 0.009(5) 0.011(5)
C17 0.088(7) 0.088(6) 0.137(9) -0.013(5) -0.013(7) -0.003(6)
C18 0.103(7) 0.117(7) 0.062(5) 0.004(6) -0.006(5) -0.016(5)
C19 0.057(4) 0.062(4) 0.049(4) -0.001(3) 0.008(3) -0.001(3)
C20 0.069(5) 0.070(5) 0.062(5) -0.002(4) -0.007(4) 0.003(4)
C21 0.087(7) 0.093(6) 0.113(8) 0.031(5) 0.013(6) -0.017(6)
C22 0.051(4) 0.069(4) 0.065(5) 0.001(3) 0.004(3) -0.010(4)
C23 0.085(6) 0.089(6) 0.079(6) 0.014(5) 0.021(5) -0.003(5)
C24 0.082(6) 0.090(6) 0.118(8) 0.032(5) 0.007(6) -0.017(6)
C25 0.103(7) 0.065(5) 0.128(9) 0.015(5) -0.017(7) 0.010(6)
C26 0.099(7) 0.068(5) 0.101(7) -0.004(5) 0.007(6) 0.007(5)
C28 0.057(4) 0.059(4) 0.067(5) 0.010(3) 0.009(4) 0.004(3)
C29 0.069(5) 0.065(4) 0.061(5) 0.015(4) 0.012(4) 0.008(4)
C30 0.065(5) 0.065(4) 0.080(6) 0.006(4) 0.020(4) 0.005(4)
C31 0.059(4) 0.062(4) 0.092(6) 0.003(4) 0.005(4) -0.006(4)
C32 0.064(5) 0.070(5) 0.078(5) 0.000(4) 0.001(4) -0.006(4)
C33 0.066(5) 0.067(4) 0.058(4) 0.001(4) -0.001(4) -0.005(4)
C35 0.078(6) 0.109(7) 0.136(9) 0.002(5) 0.020(6) 0.025(6)
C36 0.124(9) 0.151(9) 0.057(5) -0.003(7) 0.005(6) -0.003(6)

loop_
_atom_type_symbol
_atom_type_description
_atom_type_scat_dispersion_real
_atom_type_scat_dispersion_imag
_atom_type_scat_source
C C 0.006 0.003
;
International Tables for Crystallography
(1992, Vol. C, Tables 4.2.6.8 and 6.1.1.4)
;
H H 0.000 0.000
;
International Tables for Crystallography
(1992, Vol. C, Table 6.1.1.4)
;
O O 0.017 0.010
;
International Tables for Crystallography
(1992, Vol. C, Tables 4.2.6.8 and 6.1.1.4)
;

loop_
_geom_angle_atom_site_label_1
_geom_angle_atom_site_label_2
_geom_angle_atom_site_label_3
_geom_angle
_geom_angle_publ_flag
C33 O1 C36 118.3(6) yes
C29 O2 C34 117.7(6) yes
C31 O3 C35 117.6(7) yes
C11 O4 C16 116.4(6) yes
C13 O5 C17 120.8(7) yes
C15 O6 C18 118.7(6) yes
C2 C1 C4 113.0(6) yes
C2 C1 C10 111.8(6) yes
C4 C1 C10 113.9(6) yes
C2 C1 H1 111.3(29) no
C4 C1 H1 103.7(31) no
C10 C1 H1 102.3(31) no
C1 C2 C3 178.2(9) yes
C2 C3 H2 179.9(6) no
C1 C4 C5 123.4(6) yes
C1 C4 C9 118.4(7) yes
C5 C4 C9 118.2(7) yes
C4 C5 C6 121.4(8) yes
C4 C5 H3 118.5(4) no
C6 C5 H3 120.1(5) no
C5 C6 C7 120.1(9) yes
C5 C6 H4 119.4(5) no
C7 C6 H4 120.5(6) no
C6 C7 C8 119.3(8) yes
C6 C7 H5 120.3(6) no
C8 C7 H5 120.4(5) no
C7 C8 C9 119.7(9) yes
C7 C8 H6 120.1(5) no
C9 C8 H6 120.2(6) no
C4 C9 C8 121.3(9) yes
C4 C9 H7 118.6(5) no
C8 C9 H7 120.1(6) no
C1 C10 C11 121.5(6) yes
C1 C10 C15 121.5(6) yes
C11 C10 C15 117.0(7) yes
O4 C11 C10 113.4(6) yes
O4 C11 C12 125.0(6) yes
C10 C11 C12 121.6(7) yes
C11 C12 C13 120.1(7) yes
C11 C12 H8 120.1(4) no
C13 C12 H8 119.8(5) no
O5 C13 C12 116.9(7) yes
O5 C13 C14 121.7(8) yes
C12 C13 C14 121.3(7) yes
C13 C14 C15 116.9(7) yes
C13 C14 H9 122.3(5) no
C15 C14 H9 120.8(4) no
O6 C15 C10 114.9(6) yes
O6 C15 C14 122.1(7) yes
C10 C15 C14 123.0(7) yes
O4 C16 H10 108.8(5) no
O4 C16 H11 106.5(5) no
H10 C16 H11 109.48(3) no
O4 C16 H12 113.0(5) no
H10 C16 H12 109.47(3) no
H11 C16 H12 109.47(2) no
O5 C17 H34 109.8(5) no
O5 C17 H35 109.2(5) no
H34 C17 H35 109.47(2) no
O5 C17 H36 109.4(5) no
H34 C17 H36 109.47(3) no
H35 C17 H36 109.47(3) no
O6 C18 H13 109.1(4) no
O6 C18 H14 108.9(5) no
H13 C18 H14 109.467(14) no
O6 C18 H15 110.4(5) no
H13 C18 H15 109.47(2) no
H14 C18 H15 109.47(3) no
C20 C19 C22 113.7(6) yes
C20 C19 C28 110.5(6) yes
C22 C19 C28 111.9(5) yes
C20 C19 H16 111.3(30) no
C22 C19 H16 102.6(30) no
C28 C19 H16 106.3(31) no
C19 C20 C21 176.5(9) yes
C20 C21 H17 171.9(44) no
C19 C22 C23 119.6(7) yes
C19 C22 C27 124.2(6) yes
C23 C22 C27 116.1(7) yes
C22 C23 C24 121.7(8) yes
C22 C23 H18 118.7(5) no
C24 C23 H18 119.6(5) no
C23 C24 C25 119.0(8) yes
C23 C24 H19 120.0(5) no
C25 C24 H19 121.0(6) no
C24 C25 C26 120.1(9) yes
C24 C25 H20 119.3(6) no
C26 C25 H20 120.6(6) no
C25 C26 C27 121.0(9) yes
C25 C26 H21 119.8(6) no
C27 C26 H21 119.3(5) no
C22 C27 C26 122.1(8) yes
C22 C27 H22 119.1(4) no
C26 C27 H22 118.8(5) no
C19 C28 C29 119.7(7) yes
C19 C28 C33 123.0(6) yes
C29 C28 C33 117.2(7) yes
O2 C29 C28 113.6(7) yes
O2 C29 C30 124.8(7) yes
C28 C29 C30 121.6(7) yes
C29 C30 C31 118.5(7) yes
C29 C30 H23 120.4(4) no
C31 C30 H23 121.1(5) no
O3 C31 C30 125.1(8) yes
O3 C31 C32 112.7(7) yes
C30 C31 C32 122.2(7) yes
C31 C32 C33 117.8(7) yes
C31 C32 H24 121.1(5) no
C33 C32 H24 121.1(4) no
O1 C33 C28 114.2(6) yes
O1 C33 C32 123.2(7) yes
C28 C33 C32 122.6(7) yes
O2 C34 H25 109.1(4) no
O2 C34 H26 108.0(4) no
H25 C34 H26 109.47(3) no
O2 C34 H27 111.2(4) no
H25 C34 H27 109.473(13) no
H26 C34 H27 109.470(17) no
O3 C35 H28 109.7(5) no
O3 C35 H29 109.1(5) no
H28 C35 H29 109.47(2) no
O3 C35 H30 109.7(5) no
H28 C35 H30 109.472(18) no
H29 C35 H30 109.47(3) no
O1 C36 H31 110.7(5) no
O1 C36 H32 108.6(5) no
H31 C36 H32 109.478(16) no
O1 C36 H33 109.1(5) no
H31 C36 H33 109.47(3) no
H32 C36 H33 109.47(3) no

loop_
_geom_bond_atom_site_label_1
_geom_bond_atom_site_label_2
_geom_bond_distance
_geom_bond_publ_flag
O1 C33 1.366(8) yes
O1 C36 1.442(9) yes
O2 C29 1.398(9) yes
O2 C34 1.408(9) yes
O3 C31 1.372(9) yes
O3 C35 1.42(1) yes
O4 C11 1.371(8) yes
O4 C16 1.433(9) yes
O5 C13 1.373(8) yes
O5 C17 1.40(1) yes
O6 C15 1.383(8) yes
O6 C18 1.422(9) yes
C1 C2 1.49(1) yes
C1 C4 1.54(1) yes
C1 C10 1.528(9) yes
C1 H1 0.98(5) no
C2 C3 1.18(1) yes
C3 H2 0.9500(3) no
C4 C5 1.35(1) yes
C4 C9 1.394(9) yes
C5 C6 1.38(1) yes
C5 H3 0.9500(2) no
C6 C7 1.381(11) yes
C6 H4 0.9500(2) no
C7 C8 1.370(13) yes
C7 H5 0.9499(3) no
C8 C9 1.371(12) yes
C8 H6 0.9501(2) no
C9 H7 0.9500(2) no
C10 C11 1.424(9) yes
C10 C15 1.377(9) yes
C11 C12 1.363(9) yes
C12 C13 1.38(1) yes
C12 H8 0.9500(3) no
C13 C14 1.408(11) yes
C14 C15 1.41(1) yes
C14 H9 0.9499(2) no
C16 H10 0.9500(2) no
C16 H11 0.9500(3) no
C16 H12 0.9500(3) no
C17 H34 0.9500(3) no
C17 H35 0.9500(2) no
C17 H36 0.9500(2) no
C18 H13 0.9500(3) no
C18 H14 0.9500(2) no
C18 H15 0.9500(3) no
C19 C20 1.46(1) yes
C19 C22 1.544(9) yes
C19 C28 1.539(9) yes
C19 H16 1.05(6) no
C20 C21 1.197(11) yes
C21 H17 1.02(7) no
C22 C23 1.377(9) yes
C22 C27 1.39(1) yes
C23 C24 1.397(11) yes
C23 H18 0.9500(2) no
C24 C25 1.366(13) yes
C24 H19 0.9500(2) no
C25 C26 1.342(12) yes
C25 H20 0.9500(3) no
C26 C27 1.35(1) yes
C26 H21 0.9501(2) no
C27 H22 0.9630(2) no
C28 C29 1.409(9) yes
C28 C33 1.39(1) yes
C29 C30 1.41(1) yes
C30 C31 1.371(11) yes
C30 H23 0.9499(2) no
C31 C32 1.401(11) yes
C32 C33 1.39(1) yes
C32 H24 0.9501(3) no
C34 H25 0.9500(3) no
C34 H26 0.9500(4) no
C34 H27 0.9500(2) no
C35 H28 0.9499(3) no
C35 H29 0.9500(3) no
C35 H30 0.9500(2) no
C36 H31 0.9499(3) no
C36 H32 0.9500(2) no
C36 H33 0.9500(4) no

loop_
_geom_contact_atom_site_label_1
_geom_contact_atom_site_label_2
_geom_contact_site_symmetry_2
_geom_contact_distance
_geom_contact_publ_flag
O1 C19 . 2.792(9) yes
O1 C20 . 2.903(9) yes
O1 C21 . 3.536(11) yes
O1 C22 . 3.065(8) yes
O1 C27 . 3.195(9) yes
O1 C28 . 2.315(9) yes
O1 C32 . 2.429(9) yes
O1 C33 . 1.366(8) yes
O1 C36 . 1.442(9) yes
O1 H20 1_545 3.09(1) no
O1 H22 . 2.97(1) no
O1 H24 . 2.654(9) no
O1 H31 . 1.99(1) no
O1 H31 2_655 3.147(11) no
O1 H32 . 1.963(9) no
O1 H33 . 1.97(1) no
O2 C17 1_655 3.586(11) yes
O2 C19 . 2.734(9) yes
O2 C28 . 2.349(9) yes
O2 C29 . 1.398(9) yes
O2 C30 . 2.48(1) yes
O2 C34 . 1.408(9) yes
O2 H7 . 3.09(1) no
O2 H15 . 3.567(11) no
O2 H16 . 2.16(6) no
O2 H18 . 3.05(1) no
O2 H23 . 2.70(1) no
O2 H25 . 1.940(9) no
O2 H26 . 1.927(9) no
O2 H27 . 1.963(9) no
O2 H35 1_655 2.763(11) no
O3 C21 1_455 3.365(11) yes
O3 C30 . 2.43(1) yes
O3 C31 . 1.372(9) yes
O3 C32 . 2.309(9) yes
O3 C33 . 3.593(9) yes
O3 C35 . 1.42(1) yes
O3 H14 1_545 3.407(11) no
O3 H17 1_455 2.76(7) no
O3 H21 2_655 3.431(11) no
O3 H23 . 2.67(1) no
O3 H24 . 2.46(1) no
O3 H28 . 1.95(1) no
O3 H29 . 1.95(1) no
O3 H30 . 1.953(11) no
O3 H33 2_645 3.415(11) no
O4 C1 . 2.767(9) yes
O4 C2 . 2.922(9) yes
O4 C3 . 3.55(1) yes
O4 C4 . 3.056(8) yes
O4 C5 . 3.167(9) yes
O4 C10 . 2.336(9) yes
O4 C11 . 1.371(8) yes
O4 C12 . 2.425(9) yes
O4 C15 . 3.592(9) yes
O4 C16 . 1.433(9) yes
O4 H3 . 2.945(9) no
O4 H5 1_455 3.07(1) no
O4 H8 . 2.644(9) no
O4 H10 . 1.958(9) no
O4 H11 . 1.932(9) no
O4 H12 . 2.01(1) no
O4 H12 2_656 3.150(11) no
O5 C3 1_545 3.39(1) yes
O5 C12 . 2.345(9) yes
O5 C13 . 1.373(8) yes
O5 C14 . 2.43(1) yes
O5 C17 . 1.40(1) yes
O5 H2 1_545 2.73(1) no
O5 H4 2_656 3.466(12) no
O5 H8 . 2.50(1) no
O5 H9 . 2.66(1) no
O5 H11 2_556 3.455(11) no
O5 H27 1_455 3.37(1) no
O5 H34 . 1.941(9) no
O5 H35 . 1.935(11) no
O5 H36 . 1.936(11) no
O6 C1 . 2.758(9) yes
O6 C10 . 2.326(9) yes
O6 C14 . 2.44(1) yes
O6 C15 . 1.383(8) yes
O6 C18 . 1.422(9) yes
O6 H1 . 2.18(5) no
O6 H7 . 3.072(11) no
O6 H9 . 2.656(9) no
O6 H13 . 1.95(1) no
O6 H14 . 1.950(9) no
O6 H15 . 1.967(9) no
O6 H18 . 3.12(1) no
O6 H25 . 3.57(1) no
O6 H30 1_565 2.815(11) no
C1 C2 . 1.49(1) yes
C1 C3 . 2.670(11) yes
C1 C4 . 1.54(1) yes
C1 C5 . 2.54(1) yes
C1 C9 . 2.519(11) yes
C1 C10 . 1.528(9) yes
C1 C11 . 2.58(1) yes
C1 C15 . 2.54(1) yes
C1 H1 . 0.98(5) no
C1 H3 . 2.684(11) no
C1 H7 . 2.632(11) no
C1 H26 1_565 3.316(11) no
C2 C3 . 1.18(1) yes
C2 C4 . 2.53(1) yes
C2 C5 . 2.898(11) yes
C2 C10 . 2.503(11) yes
C2 C11 . 3.12(1) yes
C2 C15 . 3.557(11) yes
C2 C34 1_565 3.591(11) yes
C2 H1 . 2.06(5) no
C2 H2 . 2.13(1) no
C2 H3 . 2.535(11) no
C2 H5 1_455 3.362(11) no
C2 H23 1_565 3.568(11) no
C2 H25 1_565 3.446(11) no
C2 H26 1_565 2.954(11) no
C3 C4 . 3.566(11) yes
C3 C10 . 3.545(11) yes
C3 C13 1_565 3.591(11) yes
C3 C34 1_565 3.495(12) yes
C3 H1 . 3.15(5) no
C3 H2 . 0.9500(3) no
C3 H3 . 3.004(11) no
C3 H3 2_666 3.196(13) no
C3 H4 2_666 3.132(13) no
C3 H5 1_455 3.271(13) no
C3 H10 2_666 3.321(13) no
C3 H25 1_565 3.120(12) no
C3 H26 1_565 3.145(12) no
C3 H36 1_565 3.155(13) no
C4 C5 . 1.35(1) yes
C4 C6 . 2.379(12) yes
C4 C7 . 2.775(11) yes
C4 C8 . 2.41(1) yes
C4 C9 . 1.394(9) yes
C4 C10 . 2.57(1) yes
C4 C11 . 3.26(1) yes
C4 C15 . 3.59(1) yes
C4 H1 . 2.01(5) no
C4 H3 . 1.98(1) no
C4 H4 . 3.227(12) no
C4 H6 . 3.27(1) no
C4 H7 . 2.03(1) no
C4 H12 2_656 3.330(12) no
C4 H26 1_565 3.527(11) no
C4 H34 1_665 3.204(12) no
C5 C6 . 1.38(1) yes
C5 C7 . 2.393(11) yes
C5 C8 . 2.743(12) yes
C5 C9 . 2.352(11) yes
C5 C10 . 3.57(1) yes
C5 H1 . 3.17(5) no
C5 H2 2_666 3.324(13) no
C5 H3 . 0.9500(2) no
C5 H4 . 2.026(11) no
C5 H5 . 3.252(11) no
C5 H7 . 3.203(12) no
C5 H12 2_656 3.364(13) no
C5 H34 1_665 3.184(13) no
C6 C7 . 1.381(11) yes
C6 C8 . 2.374(14) yes
C6 C9 . 2.725(13) yes
C6 H2 2_666 3.125(14) no
C6 H3 . 2.032(11) no
C6 H4 . 0.9500(2) no
C6 H4 2_766 3.023(17) no
C6 H5 . 2.033(11) no
C6 H6 . 3.235(14) no
C6 H8 2_656 3.092(12) no
C6 H12 2_656 3.393(13) no
C6 H34 1_665 3.148(14) no
C7 C8 . 1.370(13) yes
C7 C9 . 2.371(14) yes
C7 H3 . 3.251(11) no
C7 H4 . 2.034(13) no
C7 H4 2_766 3.411(15) no
C7 H5 . 0.9499(3) no
C7 H6 . 2.021(13) no
C7 H7 . 3.230(14) no
C7 H8 2_656 3.220(12) no
C7 H12 2_656 3.374(13) no
C7 H34 1_665 3.138(13) no
C8 C9 . 1.371(12) yes
C8 H4 . 3.235(15) no
C8 H5 . 2.025(12) no
C8 H6 . 0.9501(2) no
C8 H7 . 2.022(14) no
C8 H11 2_656 3.585(13) no
C8 H12 2_656 3.309(12) no
C8 H27 . 3.500(14) no
C8 H34 1_665 3.160(13) no
C9 C10 . 3.172(11) yes
C9 H1 . 2.58(5) no
C9 H3 . 3.210(11) no
C9 H5 . 3.232(13) no
C9 H6 . 2.02(1) no
C9 H7 . 0.9500(2) no
C9 H12 2_656 3.253(12) no
C9 H18 . 3.475(12) no
C9 H27 . 3.240(12) no
C9 H34 1_665 3.207(12) no
C10 C11 . 1.424(9) yes
C10 C12 . 2.43(1) yes
C10 C13 . 2.80(1) yes
C10 C14 . 2.45(1) yes
C10 C15 . 1.377(9) yes
C10 H1 . 1.98(5) no
C10 H5 1_455 3.491(11) no
C10 H6 1_455 3.523(11) no
C10 H7 . 3.02(1) no
C10 H8 . 3.29(1) no
C10 H9 . 3.30(1) no
C11 C12 . 1.363(9) yes
C11 C13 . 2.375(11) yes
C11 C14 . 2.794(11) yes
C11 C15 . 2.39(1) yes
C11 C16 . 2.383(11) yes
C11 H1 . 3.30(6) no
C11 H5 1_455 2.973(11) no
C11 H6 1_455 3.468(12) no
C11 H8 . 2.015(9) no
C11 H10 . 3.168(11) no
C11 H11 . 2.584(11) no
C11 H12 . 2.632(11) no
C11 H12 2_656 3.476(12) no
C12 C13 . 1.38(1) yes
C12 C14 . 2.429(11) yes
C12 C15 . 2.76(1) yes
C12 C16 . 2.794(12) yes
C12 H2 1_545 2.986(11) no
C12 H5 1_455 3.278(11) no
C12 H6 1_455 3.252(11) no
C12 H8 . 0.9500(3) no
C12 H9 . 3.294(11) no
C12 H11 . 2.729(12) no
C12 H12 . 2.731(12) no
C13 C14 . 1.408(11) yes
C13 C15 . 2.40(1) yes
C13 C17 . 2.412(12) yes
C13 H2 1_545 2.851(11) no
C13 H6 1_455 3.038(11) no
C13 H8 . 2.026(11) no
C13 H9 . 2.076(11) no
C13 H25 . 3.505(11) no
C13 H34 . 3.191(12) no
C13 H35 . 2.645(13) no
C13 H36 . 2.639(12) no
C14 C15 . 1.41(1) yes
C14 C17 . 2.838(12) yes
C14 C18 . 2.817(12) yes
C14 H6 1_455 3.117(11) no
C14 H8 . 3.283(11) no
C14 H9 . 0.9499(2) no
C14 H13 . 2.774(12) no
C14 H15 . 2.727(11) no
C14 H25 . 3.056(11) no
C14 H35 . 2.724(12) no
C14 H36 . 2.825(12) no
C15 C18 . 2.414(11) yes
C15 H1 . 2.46(5) no
C15 H6 1_455 3.348(11) no
C15 H7 . 3.288(11) no
C15 H9 . 2.06(1) no
C15 H13 . 2.641(11) no
C15 H14 . 3.193(11) no
C15 H15 . 2.65(1) no
C15 H25 . 3.128(11) no
C16 H5 1_455 3.453(13) no
C16 H8 . 2.489(12) no
C16 H10 . 0.9500(2) no
C16 H11 . 0.9500(3) no
C16 H12 . 0.9500(3) no
C16 H12 2_656 3.478(19) no
C16 H27 2_656 2.981(12) no
C17 C34 1_455 3.571(13) yes
C17 H2 1_545 3.352(13) no
C17 H9 . 2.571(13) no
C17 H26 1_455 3.219(13) no
C17 H27 1_455 3.400(13) no
C17 H28 . 3.182(14) no
C17 H34 . 0.9500(3) no
C17 H35 . 0.9500(2) no
C17 H36 . 0.9500(2) no
C18 C20 1_455 3.551(11) yes
C18 C21 1_455 3.467(12) yes
C18 H1 . 3.52(5) no
C18 H9 . 2.514(12) no
C18 H13 . 0.9500(3) no
C18 H14 . 0.9500(2) no
C18 H15 . 0.9500(3) no
C18 H18 . 3.285(12) no
C18 H29 1_565 3.462(13) no
C18 H30 1_565 3.111(13) no
C18 H32 2_655 3.027(12) no
C19 C20 . 1.46(1) yes
C19 C21 . 2.659(12) yes
C19 C22 . 1.544(9) yes
C19 C23 . 2.526(11) yes
C19 C27 . 2.59(1) yes
C19 C28 . 1.539(9) yes
C19 C29 . 2.55(1) yes
C19 C33 . 2.58(1) yes
C19 H13 1_655 3.226(11) no
C19 H16 . 1.05(6) no
C19 H18 . 2.65(1) no
C19 H22 . 2.762(11) no
C20 C21 . 1.197(11) yes
C20 C22 . 2.519(11) yes
C20 C27 . 2.940(11) yes
C20 C28 . 2.467(11) yes
C20 C29 . 3.546(11) yes
C20 C33 . 3.079(11) yes
C20 H9 1_655 3.559(11) no
C20 H13 1_655 2.896(11) no
C20 H15 1_655 3.421(11) no
C20 H16 . 2.09(6) no
C20 H17 . 2.21(7) no
C20 H20 1_545 3.406(12) no
C20 H22 . 2.614(11) no
C21 C22 . 3.587(11) yes
C21 C28 . 3.519(12) yes
C21 C31 1_655 3.576(12) yes
C21 H13 1_655 3.105(12) no
C21 H15 1_655 3.092(13) no
C21 H16 . 3.17(6) no
C21 H17 . 1.02(7) no
C21 H20 1_545 3.293(13) no
C21 H21 2_755 3.152(13) no
C21 H22 . 3.102(12) no
C21 H22 2_755 3.144(13) no
C21 H28 1_655 3.095(14) no
C21 H32 2_755 3.321(15) no
C22 C23 . 1.377(9) yes
C22 C24 . 2.422(11) yes
C22 C25 . 2.781(11) yes
C22 C26 . 2.399(11) yes
C22 C27 . 1.39(1) yes
C22 C28 . 2.56(1) yes
C22 C29 . 3.58(1) yes
C22 C33 . 3.24(1) yes
C22 H13 1_655 3.485(11) no
C22 H16 . 2.05(6) no
C22 H18 . 2.01(1) no
C22 H19 . 3.273(11) no
C22 H21 . 3.249(12) no
C22 H22 . 2.04(1) no
C22 H29 1_665 3.214(12) no
C22 H31 2_655 3.337(12) no
C23 C24 . 1.397(11) yes
C23 C25 . 2.380(13) yes
C23 C26 . 2.716(13) yes
C23 C27 . 2.348(11) yes
C23 C28 . 3.184(11) yes
C23 H7 . 3.495(12) no
C23 H14 . 3.269(12) no
C23 H16 . 2.59(5) no
C23 H18 . 0.9500(2) no
C23 H19 . 2.04(1) no
C23 H20 . 3.239(13) no
C23 H22 . 3.223(11) no
C23 H29 1_665 3.181(13) no
C23 H31 2_655 3.293(12) no
C24 C25 . 1.366(13) yes
C24 C26 . 2.347(13) yes
C24 C27 . 2.723(12) yes
C24 H14 . 3.534(14) no
C24 H18 . 2.041(13) no
C24 H19 . 0.9500(2) no
C24 H20 . 2.009(13) no
C24 H21 . 3.205(14) no
C24 H29 1_665 3.125(13) no
C24 H31 2_655 3.353(13) no
C24 H33 2_655 3.549(13) no
C25 C26 . 1.342(12) yes
C25 C27 . 2.344(12) yes
C25 H18 . 3.236(14) no
C25 H19 . 2.026(13) no
C25 H20 . 0.9500(3) no
C25 H21 . 1.992(14) no
C25 H21 2_765 3.442(15) no
C25 H22 . 3.203(12) no
C25 H24 2_655 3.195(13) no
C25 H29 1_665 3.110(14) no
C25 H31 2_655 3.394(14) no
C25 H33 2_655 3.588(14) no
C26 C27 . 1.35(1) yes
C26 H17 2_755 3.08(7) no
C26 H19 . 3.208(13) no
C26 H20 . 2.000(11) no
C26 H21 . 0.9501(2) no
C26 H21 2_765 3.064(17) no
C26 H22 . 2.00(1) no
C26 H24 2_655 3.050(12) no
C26 H29 1_665 3.136(14) no
C26 H31 2_655 3.390(14) no
C27 C28 . 3.596(11) yes
C27 H16 . 3.25(6) no
C27 H17 2_755 3.23(7) no
C27 H18 . 3.211(11) no
C27 H20 . 3.204(11) no
C27 H21 . 1.997(11) no
C27 H22 . 0.9630(2) no
C27 H29 1_665 3.175(13) no
C27 H31 2_655 3.353(13) no
C28 C29 . 1.409(9) yes
C28 C30 . 2.46(1) yes
C28 C31 . 2.799(11) yes
C28 C32 . 2.444(11) yes
C28 C33 . 1.39(1) yes
C28 H16 . 2.09(6) no
C28 H18 . 3.057(11) no
C28 H19 1_545 3.531(12) no
C28 H20 1_545 3.504(12) no
C28 H23 . 3.31(1) no
C28 H24 . 3.300(11) no
C29 C30 . 1.41(1) yes
C29 C31 . 2.386(11) yes
C29 C32 . 2.789(12) yes
C29 C33 . 2.39(1) yes
C29 C34 . 2.402(11) yes
C29 H15 . 3.114(12) no
C29 H16 . 2.54(6) no
C29 H18 . 3.319(11) no
C29 H19 1_545 3.355(11) no
C29 H23 . 2.06(1) no
C29 H25 . 2.607(11) no
C29 H26 . 2.603(11) no
C29 H27 . 3.206(11) no
C29 H35 1_655 3.567(13) no
C30 C31 . 1.371(11) yes
C30 C32 . 2.427(12) yes
C30 C33 . 2.783(11) yes
C30 C34 . 2.858(12) yes
C30 C35 . 2.827(12) yes
C30 H15 . 3.035(11) no
C30 H19 1_545 3.127(11) no
C30 H23 . 0.9499(2) no
C30 H24 . 3.282(12) no
C30 H25 . 2.737(12) no
C30 H26 . 2.798(12) no
C30 H28 . 2.828(12) no
C30 H30 . 2.704(12) no
C31 C32 . 1.401(11) yes
C31 C33 . 2.394(11) yes
C31 C35 . 2.385(12) yes
C31 H15 . 3.477(11) no
C31 H17 1_455 2.85(7) no
C31 H19 1_545 3.048(11) no
C31 H23 . 2.032(11) no
C31 H24 . 2.059(11) no
C31 H28 . 2.616(12) no
C31 H29 . 3.170(12) no
C31 H30 . 2.607(12) no
C32 C33 . 1.39(1) yes
C32 C36 . 2.816(12) yes
C32 H17 1_455 2.92(7) no
C32 H19 1_545 3.261(12) no
C32 H20 1_545 3.261(13) no
C32 H23 . 3.286(12) no
C32 H24 . 0.9501(3) no
C32 H31 . 2.763(12) no
C32 H33 . 2.750(12) no
C33 C36 . 2.411(11) yes
C33 H16 . 3.38(6) no
C33 H19 1_545 3.486(12) no
C33 H20 1_545 2.992(12) no
C33 H24 . 2.05(1) no
C33 H31 . 2.652(11) no
C33 H31 2_655 3.465(13) no
C33 H32 . 3.186(11) no
C33 H33 . 2.640(11) no
C34 H7 . 3.228(12) no
C34 H10 2_656 3.023(12) no
C34 H16 . 3.48(6) no
C34 H23 . 2.577(12) no
C34 H25 . 0.9500(3) no
C34 H26 . 0.9500(4) no
C34 H27 . 0.9500(2) no
C34 H34 1_655 3.429(13) no
C34 H35 1_655 3.028(13) no
C35 H13 1_545 3.307(13) no
C35 H14 1_545 3.431(13) no
C35 H17 1_455 3.41(7) no
C35 H23 . 2.556(13) no
C35 H28 . 0.9499(3) no
C35 H29 . 0.9500(3) no
C35 H30 . 0.9500(2) no
C35 H36 . 3.173(14) no
C36 H14 2_655 2.987(12) no
C36 H20 1_545 3.463(13) no
C36 H24 . 2.517(13) no
C36 H31 . 0.9499(3) no
C36 H31 2_655 3.49(2) no
C36 H32 . 0.9500(2) no
C36 H33 . 0.9500(4) no
H1 H3 . 3.43(5) no
H1 H7 . 2.43(5) no
H1 H23 1_565 3.20(5) no
H1 H26 1_565 3.04(5) no
H1 H30 1_565 3.12(5) no
H2 H3 2_666 2.980(12) no
H2 H4 2_666 2.574(13) no
H2 H5 1_455 3.499(13) no
H2 H8 1_565 2.931(11) no
H2 H10 2_666 3.157(13) no
H2 H25 1_565 3.166(12) no
H2 H26 1_565 3.584(12) no
H2 H36 1_565 3.033(14) no
H3 H3 2_666 3.324(15) no
H3 H4 . 2.33(1) no
H3 H10 2_666 3.339(13) no
H4 H4 2_766 2.329(17) no
H4 H5 . 2.341(11) no
H4 H5 2_766 3.092(15) no
H4 H8 2_656 3.039(12) no
H5 H6 . 2.328(13) no
H5 H8 1_655 3.468(11) no
H5 H8 2_656 3.287(12) no
H5 H11 1_655 2.859(13) no
H6 H7 . 2.325(12) no
H6 H9 1_655 3.541(11) no
H6 H27 . 3.313(13) no
H7 H16 . 3.58(6) no
H7 H18 . 2.653(12) no
H7 H25 . 3.278(12) no
H7 H27 . 2.846(12) no
H8 H10 . 3.431(12) no
H8 H11 . 2.298(12) no
H8 H11 2_556 3.195(12) no
H8 H12 . 2.266(12) no
H9 H13 . 2.352(12) no
H9 H14 . 3.455(12) no
H9 H15 . 2.259(12) no
H9 H16 1_455 3.09(6) no
H9 H23 . 3.440(9) no
H9 H25 . 3.257(11) no
H9 H28 . 3.306(13) no
H9 H34 . 3.510(13) no
H9 H35 . 2.265(12) no
H9 H36 . 2.463(12) no
H10 H11 . 1.5514(4) no
H10 H12 . 1.5513(5) no
H10 H25 2_656 3.149(12) no
H10 H26 2_656 3.209(12) no
H10 H27 2_656 2.299(11) no
H11 H12 . 1.5513(4) no
H11 H27 2_656 3.091(12) no
H12 H12 2_656 3.100(19) no
H12 H27 2_656 3.127(12) no
H13 H14 . 1.5513(4) no
H13 H15 . 1.5513(4) no
H13 H16 1_455 2.90(6) no
H13 H17 1_455 3.55(7) no
H13 H29 1_565 2.916(13) no
H13 H30 1_565 2.929(13) no
H13 H32 2_655 3.194(12) no
H14 H15 . 1.5514(5) no
H14 H18 . 2.896(12) no
H14 H19 . 3.362(14) no
H14 H29 1_565 3.362(13) no
H14 H30 1_565 3.023(13) no
H14 H31 2_655 3.135(12) no
H14 H32 2_655 2.315(11) no
H14 H33 2_655 3.085(13) no
H15 H17 1_455 3.14(7) no
H15 H18 . 3.328(13) no
H15 H23 . 3.240(12) no
H15 H25 . 3.357(12) no
H15 H32 2_655 3.154(12) no
H16 H18 . 2.44(5) no
H16 H22 . 3.55(6) no
H16 H35 1_655 3.04(6) no
H17 H21 2_755 2.57(7) no
H17 H22 2_755 2.84(7) no
H17 H24 1_655 2.85(7) no
H17 H28 1_655 3.09(7) no
H17 H32 2_755 3.06(7) no
H18 H19 . 2.342(11) no
H19 H20 . 2.320(13) no
H19 H23 1_565 3.541(11) no
H20 H21 . 2.297(12) no
H20 H21 2_765 3.131(16) no
H20 H24 1_565 3.456(13) no
H20 H24 2_655 3.243(13) no
H20 H29 1_665 3.597(13) no
H20 H33 1_565 2.902(13) no
H21 H21 2_765 2.353(17) no
H21 H22 . 2.28(1) no
H21 H24 2_655 2.990(12) no
H22 H22 2_755 3.345(16) no
H22 H32 . 3.600(12) no
H22 H32 2_755 3.308(13) no
H23 H25 . 2.291(12) no
H23 H26 . 2.404(13) no
H23 H27 . 3.513(12) no
H23 H28 . 2.469(13) no
H23 H29 . 3.493(13) no
H23 H30 . 2.234(13) no
H23 H36 . 3.281(12) no
H24 H31 . 2.316(13) no
H24 H32 . 3.461(13) no
H24 H33 . 2.313(12) no
H24 H33 2_645 3.182(12) no
H25 H26 . 1.5514(4) no
H25 H27 . 1.5513(4) no
H26 H27 . 1.5513(5) no
H26 H34 1_655 2.855(13) no
H26 H35 1_655 2.820(13) no
H27 H34 1_655 3.358(13) no
H27 H35 1_655 2.978(13) no
H28 H29 . 1.5513(5) no
H28 H30 . 1.5513(4) no
H28 H34 . 3.567(14) no
H28 H35 . 3.114(13) no
H28 H36 . 2.481(14) no
H29 H30 . 1.5514(4) no
H29 H36 . 3.571(14) no
H30 H36 . 3.088(13) no
H31 H31 2_655 3.062(19) no
H31 H32 . 1.5514(4) no
H31 H33 . 1.5513(4) no
H32 H33 . 1.5513(5) no
H34 H35 . 1.5514(4) no
H34 H36 . 1.5514(4) no
H35 H36 . 1.5514(4) no

loop_
_geom_torsion_atom_site_label_1
_geom_torsion_atom_site_label_2
_geom_torsion_atom_site_label_3
_geom_torsion_atom_site_label_4
_geom_torsion
_geom_torsion_publ_flag
C36 O1 C33 C28 179.8(1) yes
C36 O1 C33 C32 1.2(2) yes
C34 O2 C29 C28 -175.6(1) yes
C34 O2 C29 C30 4.7(2) yes
C35 O3 C31 C30 9.9(2) yes
C35 O3 C31 C32 -170.3(1) yes
C16 O4 C11 C10 -179.4(1) yes
C16 O4 C11 C12 0.8(2) yes
C17 O5 C13 C12 -170.2(1) yes
C17 O5 C13 C14 9.9(2) yes
C18 O6 C15 C10 -176.6(1) yes
C18 O6 C15 C14 3.0(2) yes
C4 C1 C2 C3 97.8(4) yes
C10 C1 C2 C3 -132.1(4) yes
C2 C1 C4 C5 17.4(2) yes
C2 C1 C4 C9 -164.1(1) yes
C10 C1 C4 C5 -111.7(1) yes
C10 C1 C4 C9 66.8(1) yes
C2 C1 C10 C11 -60.6(1) yes
C2 C1 C10 C15 117.3(1) yes
C4 C1 C10 C11 69.1(1) yes
C4 C1 C10 C15 -113.0(1) yes
C1 C4 C5 C6 -179.2(9) yes
C9 C4 C5 C6 2.3(2) yes
C1 C4 C9 C8 178.1(1) yes
C5 C4 C9 C8 -3.3(2) yes
C4 C5 C6 C7 -0.5(2) yes
C5 C6 C7 C8 -0.4(2) yes
C6 C7 C8 C9 -0.6(2) yes
C7 C8 C9 C4 2.5(2) yes
C1 C10 C11 O4 -3.3(1) yes
C1 C10 C11 C12 176.5(9) yes
C15 C10 C11 O4 178.7(8) yes
C15 C10 C11 C12 -1.6(1) yes
C1 C10 C15 O6 3.6(1) yes
C1 C10 C15 C14 -176.0(9) yes
C11 C10 C15 O6 -178.4(8) yes
C11 C10 C15 C14 2.0(1) yes
O4 C11 C12 C13 179.3(8) yes
C10 C11 C12 C13 -0.5(2) yes
C11 C12 C13 O5 -177.8(9) yes
C11 C12 C13 C14 2.1(2) yes
O5 C13 C14 C15 178.2(8) yes
C12 C13 C14 C15 -1.6(2) yes
C13 C14 C15 O6 180.0(9) yes
C13 C14 C15 C10 -0.5(2) yes
C22 C19 C20 C21 121.0(2) yes
C28 C19 C20 C21 -112.1(2) yes
C20 C19 C22 C23 -163.9(1) yes
C20 C19 C22 C27 15.4(2) yes
C28 C19 C22 C23 70.0(1) yes
C28 C19 C22 C27 -110.7(1) yes
C20 C19 C28 C29 119.2(1) yes
C20 C19 C28 C33 -58.9(1) yes
C22 C19 C28 C29 -112.9(1) yes
C22 C19 C28 C33 68.9(1) yes
C19 C22 C23 C24 177.4(1) yes
C27 C22 C23 C24 -2.0(2) yes
C19 C22 C27 C26 -178.3(9) yes
C23 C22 C27 C26 1.0(2) yes
C22 C23 C24 C25 1.9(2) yes
C23 C24 C25 C26 -0.7(2) yes
C24 C25 C26 C27 -0.3(2) yes
C25 C26 C27 C22 0.1(2) yes
C19 C28 C29 O2 4.4(1) yes
C19 C28 C29 C30 -176.0(9) yes
C33 C28 C29 O2 -177.4(9) yes
C33 C28 C29 C30 2.3(2) yes
C19 C28 C33 O1 -3.4(1) yes
C19 C28 C33 C32 175.2(9) yes
C29 C28 C33 O1 178.4(8) yes
C29 C28 C33 C32 -3.0(2) yes
O2 C29 C30 C31 179.6(8) yes
C28 C29 C30 C31 -0.0(2) yes
C29 C30 C31 O3 178.0(9) yes
C29 C30 C31 C32 -1.8(2) yes
O3 C31 C32 C33 -178.7(8) yes
C30 C31 C32 C33 1.1(2) yes
C31 C32 C33 O1 179.8(9) yes
C31 C32 C33 C28 1.4(2) yes
